data_4309255
loop_
_publ_author_name
'May C. Copsey'
'Sabrina B. Gallon'
'Sara K. Grocott'
'John C. Jeffery'
'Christopher A. Russell'
'John M. Slattery'

_publ_section_title
;
Synthetic and Structural Studies of Cyclodistib(V)azanes
;
_journal_name_full 'Inorganic Chemistry'
_journal_page_first 5495
_journal_page_last 5500
_journal_paper_doi 10.1021/ic050127v
_journal_volume 44
_journal_year 2005
_chemical_formula_sum 'C24 H33 N2 Sb'
_chemical_formula_weight 471.27
_chemical_name_systematic
; 
 ? 
;
_space_group_IT_number 15
_symmetry_cell_setting monoclinic
_symmetry_space_group_name_Hall '-C 2yc'
_symmetry_space_group_name_H-M 'C 1 2/c 1'
_atom_sites_solution_hydrogens geom
_atom_sites_solution_primary direct
_atom_sites_solution_secondary difmap
_audit_creation_method SHELXL-97
_cell_angle_alpha 90.00
_cell_angle_beta 112.542(2)
_cell_angle_gamma 90.00
_cell_formula_units_Z 8
_cell_length_a 16.7385(6)
_cell_length_b 13.1417(4)
_cell_length_c 21.3540(7)
_cell_measurement_temperature 293(2)
_cell_volume 4338.4(3)
_computing_structure_refinement 'SHELXL-97 (Sheldrick, 1997)'
_computing_structure_solution 'SHELXS-97 (Sheldrick, 1990)'
_diffrn_ambient_temperature 293(2)
_diffrn_measured_fraction_theta_full 0.980
_diffrn_measured_fraction_theta_max 0.980
_diffrn_radiation_monochromator graphite
_diffrn_radiation_source 'fine-focus sealed tube'
_diffrn_radiation_type MoK\a
_diffrn_radiation_wavelength 0.71073
_diffrn_reflns_av_R_equivalents 0.0345
_diffrn_reflns_av_sigmaI/netI 0.0226
_diffrn_reflns_limit_h_max 20
_diffrn_reflns_limit_h_min -20
_diffrn_reflns_limit_k_max 16
_diffrn_reflns_limit_k_min -15
_diffrn_reflns_limit_l_max 24
_diffrn_reflns_limit_l_min -25
_diffrn_reflns_number 16299
_diffrn_reflns_theta_full 25.67
_diffrn_reflns_theta_max 25.67
_diffrn_reflns_theta_min 2.03
_exptl_absorpt_coefficient_mu 1.283
_exptl_absorpt_correction_T_max 0.88
_exptl_absorpt_correction_T_min 0.88
_exptl_crystal_density_diffrn 1.443
_exptl_crystal_density_method 'not measured'
_exptl_crystal_F_000 1936
_exptl_crystal_size_max 0.1
_exptl_crystal_size_mid 0.1
_exptl_crystal_size_min 0.1
_refine_diff_density_max 0.698
_refine_diff_density_min -0.825
_refine_diff_density_rms 0.085
_refine_ls_extinction_method none
_refine_ls_goodness_of_fit_ref 1.094
_refine_ls_hydrogen_treatment mixed
_refine_ls_matrix_type full
_refine_ls_number_parameters 254
_refine_ls_number_reflns 4027
_refine_ls_number_restraints 0
_refine_ls_restrained_S_all 1.094
_refine_ls_R_factor_all 0.0290
_refine_ls_R_factor_gt 0.0267
_refine_ls_shift/su_max 1.250
_refine_ls_shift/su_mean 0.017
_refine_ls_structure_factor_coef Fsqd
_refine_ls_weighting_details 'calc w=1/[\s^2^(Fo^2^)+(0.0425P)^2^+5.9429P] where P=(Fo^2^+2Fc^2^)/3'
_refine_ls_weighting_scheme calc
_refine_ls_wR_factor_gt 0.0706
_refine_ls_wR_factor_ref 0.0719
_reflns_number_gt 3765
_reflns_number_total 4027
_reflns_threshold_expression >2sigma(I)
_cod_data_source_file ic050127vsi20050127_032156_4.cif
_cod_data_source_block strikem
_cod_original_cell_volume 4338.4(2)
_cod_database_code 4309255

loop_
_symmetry_equiv_pos_as_xyz
'x, y, z'
'-x, y, -z+1/2'
'x+1/2, y+1/2, z'
'-x+1/2, y+1/2, -z+1/2'
'-x, -y, -z'
'x, -y, z-1/2'
'-x+1/2, -y+1/2, -z'
'x+1/2, -y+1/2, z-1/2'

loop_
_atom_site_label
_atom_site_type_symbol
_atom_site_fract_x
_atom_site_fract_y
_atom_site_fract_z
_atom_site_U_iso_or_equiv
_atom_site_adp_type
_atom_site_occupancy
_atom_site_symmetry_multiplicity
_atom_site_calc_flag
_atom_site_refinement_flags
_atom_site_disorder_assembly
_atom_site_disorder_group
Sb1 Sb 0.220614(10) 0.836954(11) 0.442224(8) 0.01433(8) Uani 1 1 d . . .
N1 N 0.24377(16) 0.81150(18) 0.35673(12) 0.0243(5) Uani 1 1 d . . .
H1 H 0.258(2) 0.869(3) 0.3412(18) 0.035(9) Uiso 1 1 d . . .
N2 N 0.21757(14) 0.67896(16) 0.45707(12) 0.0195(5) Uani 1 1 d . . .
C1 C 0.08465(17) 0.85700(19) 0.41321(14) 0.0201(5) Uani 1 1 d . . .
C2 C 0.02908(19) 0.8536(2) 0.34533(15) 0.0269(6) Uani 1 1 d . . .
H2 H 0.0512 0.8434 0.3120 0.032 Uiso 1 1 calc R . .
C3 C -0.0592(2) 0.8655(2) 0.32729(16) 0.0318(6) Uani 1 1 d . . .
H3 H -0.0961 0.8628 0.2818 0.038 Uiso 1 1 calc R . .
C4 C -0.09281(18) 0.8812(2) 0.37638(16) 0.0279(6) Uani 1 1 d . . .
H4 H -0.1521 0.8894 0.3640 0.033 Uiso 1 1 calc R . .
C5 C -0.03781(19) 0.8848(2) 0.44422(16) 0.0285(6) Uani 1 1 d . . .
H5 H -0.0602 0.8955 0.4774 0.034 Uiso 1 1 calc R . .
C6 C 0.05087(18) 0.8726(2) 0.46266(14) 0.0237(6) Uani 1 1 d . . .
H6 H 0.0876 0.8748 0.5081 0.028 Uiso 1 1 calc R . .
C7 C 0.24559(17) 0.9989(2) 0.43129(13) 0.0213(5) Uani 1 1 d . . .
C8 C 0.32429(18) 1.0316(2) 0.43029(14) 0.0238(6) Uani 1 1 d . . .
H8 H 0.3657 0.9838 0.4312 0.029 Uiso 1 1 calc R . .
C9 C 0.3419(2) 1.1348(2) 0.42798(16) 0.0292(6) Uani 1 1 d . . .
H9 H 0.3951 1.1557 0.4281 0.035 Uiso 1 1 calc R . .
C10 C 0.2797(2) 1.2063(2) 0.42548(16) 0.0316(7) Uani 1 1 d . . .
H10 H 0.2915 1.2754 0.4249 0.038 Uiso 1 1 calc R . .
C11 C 0.2003(2) 1.1747(2) 0.42380(17) 0.0297(6) Uani 1 1 d . . .
H11 H 0.1580 1.2226 0.4206 0.036 Uiso 1 1 calc R . .
C12 C 0.18314(18) 1.0719(2) 0.42684(14) 0.0241(6) Uani 1 1 d . . .
H12 H 0.1295 1.0514 0.4259 0.029 Uiso 1 1 calc R . .
C13 C 0.15785(17) 0.6107(2) 0.40479(13) 0.0200(5) Uani 1 1 d . . .
H13 H 0.144(2) 0.646(2) 0.3614(17) 0.024 Uiso 1 1 calc . . .
C14 C 0.19843(18) 0.5085(2) 0.39803(14) 0.0238(6) Uani 1 1 d . . .
H14A H 0.2521 0.5208 0.3918 0.029 Uiso 1 1 calc R . .
H14B H 0.2119 0.4695 0.4394 0.029 Uiso 1 1 calc R . .
C15 C 0.13731(19) 0.4472(2) 0.33814(14) 0.0268(6) Uani 1 1 d . . .
H15A H 0.1275 0.4835 0.2963 0.032 Uiso 1 1 calc R . .
H15B H 0.1636 0.3822 0.3360 0.032 Uiso 1 1 calc R . .
C16 C 0.05109(19) 0.4296(2) 0.34519(15) 0.0295(6) Uani 1 1 d . . .
H16A H 0.0602 0.3880 0.3849 0.035 Uiso 1 1 calc R . .
H16B H 0.0122 0.3932 0.3057 0.035 Uiso 1 1 calc R . .
C17 C 0.01005(18) 0.5308(2) 0.35185(15) 0.0278(6) Uani 1 1 d . . .
H17A H -0.0041 0.5695 0.3103 0.033 Uiso 1 1 calc R . .
H17B H -0.0432 0.5178 0.3585 0.033 Uiso 1 1 calc R . .
C18 C 0.07114(17) 0.5930(2) 0.41142(14) 0.0235(6) Uani 1 1 d . . .
H18A H 0.0808 0.5574 0.4535 0.028 Uiso 1 1 calc R . .
H18B H 0.0446 0.6581 0.4130 0.028 Uiso 1 1 calc R . .
C19 C 0.29435(18) 0.7296(2) 0.34384(14) 0.0231(6) Uani 1 1 d . . .
H19 H 0.293(2) 0.672(2) 0.3725(17) 0.028 Uiso 1 1 calc . . .
C20 C 0.2538(2) 0.6950(2) 0.27024(15) 0.0295(6) Uani 1 1 d . . .
H20A H 0.2514 0.7520 0.2407 0.035 Uiso 1 1 calc R . .
H20B H 0.1950 0.6724 0.2603 0.035 Uiso 1 1 calc R . .
C21 C 0.3054(2) 0.6081(2) 0.25571(16) 0.0358(7) Uani 1 1 d . . .
H21A H 0.3030 0.5487 0.2819 0.043 Uiso 1 1 calc R . .
H21B H 0.2794 0.5902 0.2080 0.043 Uiso 1 1 calc R . .
C22 C 0.3986(2) 0.6378(3) 0.27347(19) 0.0422(8) Uani 1 1 d . . .
H22A H 0.4015 0.6921 0.2436 0.051 Uiso 1 1 calc R . .
H22B H 0.4304 0.5800 0.2666 0.051 Uiso 1 1 calc R . .
C23 C 0.4404(2) 0.6732(2) 0.3468(2) 0.0376(8) Uani 1 1 d . . .
H23A H 0.4986 0.6968 0.3558 0.045 Uiso 1 1 calc R . .
H23B H 0.4442 0.6163 0.3768 0.045 Uiso 1 1 calc R . .
C24 C 0.38855(19) 0.7590(2) 0.36183(17) 0.0312(7) Uani 1 1 d . . .
H24A H 0.4146 0.7761 0.4096 0.037 Uiso 1 1 calc R . .
H24B H 0.3911 0.8189 0.3361 0.037 Uiso 1 1 calc R . .

loop_
_atom_site_aniso_label
_atom_site_aniso_U_11
_atom_site_aniso_U_22
_atom_site_aniso_U_33
_atom_site_aniso_U_23
_atom_site_aniso_U_13
_atom_site_aniso_U_12
Sb1 0.01357(11) 0.01285(11) 0.01686(11) 0.00038(6) 0.00615(7) -0.00017(6)
N1 0.0335(13) 0.0203(11) 0.0253(12) 0.0030(10) 0.0182(11) 0.0025(10)
N2 0.0230(12) 0.0145(10) 0.0192(10) 0.0010(9) 0.0062(9) -0.0019(9)
C1 0.0162(12) 0.0150(11) 0.0263(14) 0.0023(10) 0.0051(11) -0.0008(10)
C2 0.0221(14) 0.0320(14) 0.0262(15) 0.0025(12) 0.0089(12) 0.0002(12)
C3 0.0259(15) 0.0356(15) 0.0302(15) 0.0034(13) 0.0065(12) 0.0008(13)
C4 0.0209(14) 0.0228(14) 0.0402(16) 0.0037(12) 0.0119(12) 0.0007(11)
C5 0.0294(15) 0.0253(14) 0.0361(16) -0.0015(12) 0.0184(13) 0.0003(12)
C6 0.0236(14) 0.0220(13) 0.0257(14) -0.0014(11) 0.0097(11) -0.0006(11)
C7 0.0267(13) 0.0181(12) 0.0204(12) 0.0036(10) 0.0104(11) -0.0019(11)
C8 0.0258(14) 0.0194(13) 0.0267(14) 0.0020(11) 0.0106(11) 0.0029(11)
C9 0.0295(15) 0.0235(13) 0.0370(16) -0.0007(13) 0.0155(13) -0.0060(12)
C10 0.0386(17) 0.0156(13) 0.0412(17) -0.0011(12) 0.0160(14) -0.0060(12)
C11 0.0333(16) 0.0191(14) 0.0364(16) 0.0019(12) 0.0129(14) 0.0037(12)
C12 0.0246(14) 0.0196(13) 0.0282(14) -0.0011(11) 0.0101(11) -0.0004(11)
C13 0.0199(13) 0.0196(13) 0.0176(12) -0.0019(10) 0.0039(10) -0.0030(10)
C14 0.0238(13) 0.0215(13) 0.0260(14) -0.0035(11) 0.0093(11) -0.0013(11)
C15 0.0336(15) 0.0205(13) 0.0268(14) -0.0034(11) 0.0122(12) -0.0035(12)
C16 0.0310(15) 0.0245(14) 0.0311(15) -0.0074(12) 0.0097(12) -0.0099(12)
C17 0.0241(14) 0.0272(14) 0.0310(15) -0.0023(12) 0.0093(12) -0.0082(11)
C18 0.0209(13) 0.0217(13) 0.0274(14) -0.0008(11) 0.0088(11) -0.0027(11)
C19 0.0250(14) 0.0191(12) 0.0270(14) 0.0019(11) 0.0119(11) -0.0002(11)
C20 0.0326(16) 0.0288(15) 0.0260(15) 0.0009(12) 0.0100(13) 0.0057(13)
C21 0.0490(19) 0.0302(16) 0.0284(15) -0.0022(13) 0.0149(14) 0.0074(14)
C22 0.054(2) 0.0329(16) 0.055(2) 0.0076(16) 0.0386(19) 0.0134(16)
C23 0.0266(16) 0.0301(16) 0.059(2) 0.0035(15) 0.0195(16) 0.0014(12)
C24 0.0269(15) 0.0231(14) 0.0433(17) 0.0013(12) 0.0131(13) -0.0032(12)

loop_
_atom_type_symbol
_atom_type_description
_atom_type_scat_dispersion_real
_atom_type_scat_dispersion_imag
_atom_type_scat_source
C C 0.0033 0.0016 'International Tables Vol C Tables 4.2.6.8 and 6.1.1.4'
H H 0.0000 0.0000 'International Tables Vol C Tables 4.2.6.8 and 6.1.1.4'
N N 0.0061 0.0033 'International Tables Vol C Tables 4.2.6.8 and 6.1.1.4'
Sb Sb -0.5866 1.5461 'International Tables Vol C Tables 4.2.6.8 and 6.1.1.4'

loop_
_geom_angle_atom_site_label_1
_geom_angle_atom_site_label_2
_geom_angle_atom_site_label_3
_geom_angle
_geom_angle_site_symmetry_1
_geom_angle_site_symmetry_3
_geom_angle_publ_flag
N2 Sb1 N1 138.31(10) 7_566 . ?
N2 Sb1 N2 76.60(10) 7_566 . ?
N1 Sb1 N2 89.82(9) . . ?
N2 Sb1 C1 112.22(10) 7_566 . ?
N1 Sb1 C1 107.98(10) . . ?
N2 Sb1 C1 94.64(9) . . ?
N2 Sb1 C7 100.00(9) 7_566 . ?
N1 Sb1 C7 87.39(10) . . ?
N2 Sb1 C7 171.07(9) . . ?
C1 Sb1 C7 94.29(10) . . ?
N2 Sb1 Sb1 39.35(6) 7_566 7_566 ?
N1 Sb1 Sb1 117.55(7) . 7_566 ?
N2 Sb1 Sb1 37.25(6) . 7_566 ?
C1 Sb1 Sb1 106.74(7) . 7_566 ?
C7 Sb1 Sb1 138.76(7) . 7_566 ?
C19 N1 Sb1 127.91(18) . . ?
C13 N2 Sb1 131.73(17) . 7_566 ?
C13 N2 Sb1 122.17(16) . . ?
Sb1 N2 Sb1 103.40(10) 7_566 . ?
C2 C1 C6 119.5(3) . . ?
C2 C1 Sb1 120.8(2) . . ?
C6 C1 Sb1 119.8(2) . . ?
C3 C2 C1 120.1(3) . . ?
C4 C3 C2 120.4(3) . . ?
C3 C4 C5 119.8(3) . . ?
C4 C5 C6 120.0(3) . . ?
C1 C6 C5 120.2(3) . . ?
C8 C7 C12 118.4(2) . . ?
C8 C7 Sb1 121.31(19) . . ?
C12 C7 Sb1 120.3(2) . . ?
C9 C8 C7 121.0(3) . . ?
C10 C9 C8 119.6(3) . . ?
C11 C10 C9 119.9(3) . . ?
C10 C11 C12 120.4(3) . . ?
C11 C12 C7 120.6(3) . . ?
N2 C13 C18 114.4(2) . . ?
N2 C13 C14 113.9(2) . . ?
C18 C13 C14 110.2(2) . . ?
C15 C14 C13 111.2(2) . . ?
C16 C15 C14 110.7(2) . . ?
C15 C16 C17 110.7(2) . . ?
C18 C17 C16 111.2(2) . . ?
C17 C18 C13 111.1(2) . . ?
N1 C19 C24 112.6(2) . . ?
N1 C19 C20 110.7(2) . . ?
C24 C19 C20 110.2(2) . . ?
C19 C20 C21 111.6(2) . . ?
C22 C21 C20 111.4(3) . . ?
C21 C22 C23 111.1(3) . . ?
C22 C23 C24 111.6(3) . . ?
C19 C24 C23 112.0(2) . . ?

loop_
_geom_bond_atom_site_label_1
_geom_bond_atom_site_label_2
_geom_bond_distance
_geom_bond_site_symmetry_2
_geom_bond_publ_flag
Sb1 N2 2.008(2) 7_566 ?
Sb1 N1 2.034(2) . ?
Sb1 N2 2.104(2) . ?
Sb1 C1 2.133(3) . ?
Sb1 C7 2.198(3) . ?
Sb1 Sb1 3.2278(3) 7_566 ?
N1 C19 1.460(4) . ?
N2 C13 1.482(3) . ?
N2 Sb1 2.008(2) 7_566 ?
C1 C2 1.391(4) . ?
C1 C6 1.391(4) . ?
C2 C3 1.386(4) . ?
C3 C4 1.382(4) . ?
C4 C5 1.388(4) . ?
C5 C6 1.392(4) . ?
C7 C8 1.394(4) . ?
C7 C12 1.395(4) . ?
C8 C9 1.393(4) . ?
C9 C10 1.389(4) . ?
C10 C11 1.380(4) . ?
C11 C12 1.389(4) . ?
C13 C18 1.529(4) . ?
C13 C14 1.537(4) . ?
C14 C15 1.526(4) . ?
C15 C16 1.525(4) . ?
C16 C17 1.528(4) . ?
C17 C18 1.528(4) . ?
C19 C24 1.523(4) . ?
C19 C20 1.523(4) . ?
C20 C21 1.534(4) . ?
C21 C22 1.509(5) . ?
C22 C23 1.523(5) . ?
C23 C24 1.529(4) . ?
